data_4345448
loop_
_publ_author_name
'Zeng, Chao'
'Wang, Nan'
'Peng, Tai'
'Wang, Suning'

_publ_section_title
;
 Copper(I) Complexes Bearing 1,2-Phenyl-Bridged P(&#x2227;)N,
 P(&#x2227;)N(&#x2227;)P, and N(&#x2227;)P(&#x2227;)N Chelate Ligands:
 Structures and Phosphorescence.
;
_journal_issue 3
_journal_name_full 'Inorganic chemistry'
_journal_page_first 1616
_journal_page_last 1625
_journal_paper_doi 10.1021/acs.inorgchem.6b02721
_journal_volume 56
_journal_year 2017
_chemical_formula_sum 'C46 H36 B Cu F4 N2 P2'
_chemical_formula_weight 829.06
_chemical_name_systematic
;

 ?

;
_space_group_IT_number 14
_symmetry_cell_setting monoclinic
_symmetry_space_group_name_Hall '-P 2yn'
_symmetry_space_group_name_H-M 'P 1 21/n 1'
_atom_sites_solution_hydrogens geom
_atom_sites_solution_primary direct
_atom_sites_solution_secondary difmap
_audit_creation_method SHELXL-97
_cell_angle_alpha 90.00
_cell_angle_beta 90.0630(10)
_cell_angle_gamma 90.00
_cell_formula_units_Z 4
_cell_length_a 12.7856(3)
_cell_length_b 23.0163(6)
_cell_length_c 13.7789(4)
_cell_measurement_reflns_used 9946
_cell_measurement_temperature 296(2)
_cell_measurement_theta_max 24.28
_cell_measurement_theta_min 2.35
_cell_volume 4054.81(18)
_computing_cell_refinement 'Bruker SAINT'
_computing_data_collection 'Bruker APEX2'
_computing_data_reduction 'Bruker SAINT'
_computing_molecular_graphics 'Bruker SHELXTL'
_computing_publication_material 'Bruker SHELXTL'
_computing_structure_refinement 'SHELXL-97 (Sheldrick, 1997)'
_computing_structure_solution 'SHELXS-97 (Sheldrick, 1990)'
_diffrn_ambient_temperature 296(2)
_diffrn_measured_fraction_theta_full 0.999
_diffrn_measured_fraction_theta_max 0.999
_diffrn_measurement_device_type 'Bruker APEX-II CCD'
_diffrn_measurement_method '\f and \w scans'
_diffrn_radiation_monochromator graphite
_diffrn_radiation_source 'fine-focus sealed tube'
_diffrn_radiation_type MoK\a
_diffrn_radiation_wavelength 0.71073
_diffrn_reflns_av_R_equivalents 0.0931
_diffrn_reflns_av_sigmaI/netI 0.0591
_diffrn_reflns_limit_h_max 16
_diffrn_reflns_limit_h_min -16
_diffrn_reflns_limit_k_max 29
_diffrn_reflns_limit_k_min -29
_diffrn_reflns_limit_l_max 17
_diffrn_reflns_limit_l_min -17
_diffrn_reflns_number 91267
_diffrn_reflns_theta_full 27.10
_diffrn_reflns_theta_max 27.10
_diffrn_reflns_theta_min 2.35
_diffrn_standards_number 0
_exptl_absorpt_coefficient_mu 0.671
_exptl_absorpt_correction_T_max 0.9208
_exptl_absorpt_correction_T_min 0.8448
_exptl_absorpt_correction_type multi-scan
_exptl_crystal_colour white
_exptl_crystal_density_diffrn 1.358
_exptl_crystal_density_method 'not measured'
_exptl_crystal_description block
_exptl_crystal_F_000 1704
_exptl_crystal_size_max 0.26
_exptl_crystal_size_mid 0.24
_exptl_crystal_size_min 0.13
_refine_diff_density_max 0.382
_refine_diff_density_min -0.267
_refine_diff_density_rms 0.052
_refine_ls_extinction_method none
_refine_ls_goodness_of_fit_ref 1.040
_refine_ls_hydrogen_treatment constr
_refine_ls_matrix_type full
_refine_ls_number_parameters 532
_refine_ls_number_reflns 8929
_refine_ls_number_restraints 0
_refine_ls_restrained_S_all 1.040
_refine_ls_R_factor_all 0.0865
_refine_ls_R_factor_gt 0.0453
_refine_ls_shift/su_max 0.001
_refine_ls_shift/su_mean 0.000
_refine_ls_structure_factor_coef Fsqd
_refine_ls_weighting_details 'calc w=1/[\s^2^(Fo^2^)+(0.0400P)^2^+2.0000P] where P=(Fo^2^+2Fc^2^)/3'
_refine_ls_weighting_scheme calc
_refine_ls_wR_factor_gt 0.1001
_refine_ls_wR_factor_ref 0.1165
_reflns_number_gt 5917
_reflns_number_total 8929
_reflns_threshold_expression >2sigma(I)
_cod_data_source_file ic6b02721_si_004.cif
_cod_data_source_block zc5a
_cod_depositor_comments
;
The following automatic conversions were performed:

'_symmetry_cell_setting' value 'Monoclinic' changed to 'monoclinic'
according to
/home/data/users/saulius/crontab/automatic-downloads/current/ACS/lib/dictionaries/cif_core.dic
dictionary named 'cif_core.dic' version 2.4.2 from 2011-04-26.

'_exptl_absorpt_correction_type' value 'Multi-scan' changed to
'multi-scan' according to
/home/data/users/saulius/crontab/automatic-downloads/current/ACS/lib/dictionaries/cif_core.dic
dictionary named 'cif_core.dic' version 2.4.2 from 2011-04-26.

Automatic conversion script
Id: cif_fix_values 4973 2017-02-22 13:04:09Z antanas 
;
_cod_original_sg_symbol_H-M P2(1)/n
_cod_database_code 4345448

loop_
_symmetry_equiv_pos_as_xyz
'x, y, z'
'-x+1/2, y+1/2, -z+1/2'
'-x, -y, -z'
'x-1/2, -y-1/2, z-1/2'

loop_
_atom_site_label
_atom_site_type_symbol
_atom_site_fract_x
_atom_site_fract_y
_atom_site_fract_z
_atom_site_U_iso_or_equiv
_atom_site_adp_type
_atom_site_occupancy
_atom_site_symmetry_multiplicity
_atom_site_calc_flag
_atom_site_refinement_flags
_atom_site_disorder_assembly
_atom_site_disorder_group
Cu1 Cu 0.36486(2) 0.632862(13) 0.77196(2) 0.04444(11) Uani 1 1 d . . .
B1 B 0.9098(5) 0.7718(3) 0.7448(5) 0.110(2) Uani 1 1 d . . .
P1 P 0.52481(5) 0.66493(3) 0.73283(4) 0.03819(16) Uani 1 1 d . . .
P2 P 0.24290(5) 0.57842(3) 0.69949(5) 0.04332(17) Uani 1 1 d . . .
N1 N 0.33368(17) 0.71142(10) 0.83975(17) 0.0519(6) Uani 1 1 d . . .
N2 N 0.36590(17) 0.56814(10) 0.88361(16) 0.0523(6) Uani 1 1 d . . .
C1 C 0.2419(2) 0.73674(14) 0.8181(3) 0.0708(9) Uani 1 1 d . . .
H1A H 0.1929 0.7150 0.7838 0.085 Uiso 1 1 calc R . .
C2 C 0.2156(3) 0.79206(16) 0.8429(3) 0.0882(12) Uani 1 1 d . . .
H2A H 0.1506 0.8075 0.8267 0.106 Uiso 1 1 calc R . .
C3 C 0.2880(3) 0.82429(16) 0.8925(3) 0.0961(13) Uani 1 1 d . . .
H3A H 0.2731 0.8624 0.9104 0.115 Uiso 1 1 calc R . .
C4 C 0.3821(3) 0.80004(14) 0.9156(3) 0.0779(10) Uani 1 1 d . . .
H4A H 0.4316 0.8217 0.9493 0.093 Uiso 1 1 calc R . .
C5 C 0.4045(2) 0.74338(12) 0.8890(2) 0.0503(7) Uani 1 1 d . . .
C6 C 0.5075(2) 0.71785(12) 0.91675(19) 0.0484(6) Uani 1 1 d . . .
C7 C 0.5439(3) 0.72960(15) 1.0100(2) 0.0709(9) Uani 1 1 d . . .
H7A H 0.5021 0.7509 1.0521 0.085 Uiso 1 1 calc R . .
C8 C 0.6401(3) 0.71049(17) 1.0412(2) 0.0810(10) Uani 1 1 d . . .
H8A H 0.6622 0.7184 1.1042 0.097 Uiso 1 1 calc R . .
C9 C 0.7032(3) 0.67993(16) 0.9800(2) 0.0706(9) Uani 1 1 d . . .
H9A H 0.7691 0.6679 1.0002 0.085 Uiso 1 1 calc R . .
C10 C 0.6683(2) 0.66699(13) 0.8882(2) 0.0556(7) Uani 1 1 d . . .
H10A H 0.7112 0.6454 0.8473 0.067 Uiso 1 1 calc R . .
C11 C 0.57119(19) 0.68501(11) 0.85423(17) 0.0411(6) Uani 1 1 d . . .
C12 C 0.54223(19) 0.73131(11) 0.66305(18) 0.0429(6) Uani 1 1 d . . .
C13 C 0.6092(2) 0.77481(12) 0.6912(2) 0.0603(8) Uani 1 1 d . . .
H13A H 0.6433 0.7723 0.7507 0.072 Uiso 1 1 calc R . .
C14 C 0.6267(3) 0.82247(14) 0.6319(3) 0.0784(10) Uani 1 1 d . . .
H14A H 0.6725 0.8515 0.6518 0.094 Uiso 1 1 calc R . .
C15 C 0.5775(3) 0.82695(16) 0.5451(3) 0.0823(10) Uani 1 1 d . . .
H15A H 0.5893 0.8592 0.5058 0.099 Uiso 1 1 calc R . .
C16 C 0.5111(3) 0.78453(19) 0.5152(3) 0.0925(12) Uani 1 1 d . . .
H16A H 0.4778 0.7875 0.4554 0.111 Uiso 1 1 calc R . .
C17 C 0.4929(3) 0.73681(16) 0.5742(2) 0.0746(10) Uani 1 1 d . . .
H17A H 0.4468 0.7080 0.5536 0.089 Uiso 1 1 calc R . .
C18 C 0.62841(19) 0.61777(11) 0.68862(17) 0.0409(6) Uani 1 1 d . . .
C19 C 0.7221(2) 0.63811(12) 0.6522(2) 0.0558(7) Uani 1 1 d . . .
H19A H 0.7317 0.6778 0.6434 0.067 Uiso 1 1 calc R . .
C20 C 0.8016(2) 0.60013(15) 0.6287(2) 0.0681(9) Uani 1 1 d . . .
H20A H 0.8647 0.6143 0.6051 0.082 Uiso 1 1 calc R . .
C21 C 0.7876(3) 0.54162(15) 0.6401(2) 0.0677(9) Uani 1 1 d . . .
H21A H 0.8417 0.5162 0.6250 0.081 Uiso 1 1 calc R . .
C22 C 0.6949(3) 0.52048(13) 0.6735(2) 0.0665(8) Uani 1 1 d . . .
H22A H 0.6854 0.4806 0.6802 0.080 Uiso 1 1 calc R . .
C23 C 0.6149(2) 0.55839(12) 0.6976(2) 0.0531(7) Uani 1 1 d . . .
H23A H 0.5515 0.5438 0.7201 0.064 Uiso 1 1 calc R . .
C24 C 0.3577(2) 0.58753(15) 0.9752(2) 0.0646(8) Uani 1 1 d . . .
H24A H 0.3592 0.6274 0.9859 0.078 Uiso 1 1 calc R . .
C25 C 0.3471(3) 0.55121(19) 1.0540(2) 0.0790(10) Uani 1 1 d . . .
H25A H 0.3415 0.5663 1.1164 0.095 Uiso 1 1 calc R . .
C26 C 0.3450(3) 0.4924(2) 1.0385(3) 0.0879(12) Uani 1 1 d . . .
H26A H 0.3378 0.4668 1.0903 0.105 Uiso 1 1 calc R . .
C27 C 0.3536(3) 0.47174(16) 0.9450(3) 0.0756(10) Uani 1 1 d . . .
H27A H 0.3529 0.4319 0.9335 0.091 Uiso 1 1 calc R . .
C28 C 0.3634(2) 0.51018(12) 0.8681(2) 0.0531(7) Uani 1 1 d . . .
C29 C 0.3740(2) 0.48804(11) 0.7673(2) 0.0502(7) Uani 1 1 d . . .
C30 C 0.4384(2) 0.43973(12) 0.7513(3) 0.0629(8) Uani 1 1 d . . .
H30A H 0.4696 0.4216 0.8042 0.075 Uiso 1 1 calc R . .
C31 C 0.4570(3) 0.41829(13) 0.6600(3) 0.0704(9) Uani 1 1 d . . .
H31A H 0.5012 0.3866 0.6515 0.085 Uiso 1 1 calc R . .
C32 C 0.4102(3) 0.44384(13) 0.5817(3) 0.0708(9) Uani 1 1 d . . .
H32A H 0.4232 0.4299 0.5195 0.085 Uiso 1 1 calc R . .
C33 C 0.3436(2) 0.49029(12) 0.5948(2) 0.0587(7) Uani 1 1 d . . .
H33A H 0.3110 0.5067 0.5410 0.070 Uiso 1 1 calc R . .
C34 C 0.3239(2) 0.51336(11) 0.6863(2) 0.0466(6) Uani 1 1 d . . .
C35 C 0.1294(2) 0.55350(15) 0.7686(2) 0.0616(8) Uani 1 1 d . . .
C36 C 0.0566(3) 0.5944(2) 0.7956(3) 0.0908(12) Uani 1 1 d . . .
H36A H 0.0664 0.6332 0.7795 0.109 Uiso 1 1 calc R . .
C37 C -0.0327(3) 0.5772(3) 0.8474(4) 0.133(2) Uani 1 1 d . . .
H37A H -0.0820 0.6046 0.8665 0.159 Uiso 1 1 calc R . .
C38 C -0.0467(5) 0.5198(4) 0.8696(4) 0.157(3) Uani 1 1 d . . .
H38A H -0.1062 0.5083 0.9035 0.189 Uiso 1 1 calc R . .
C39 C 0.0245(4) 0.4794(3) 0.8432(4) 0.145(3) Uani 1 1 d . . .
H39A H 0.0145 0.4406 0.8595 0.174 Uiso 1 1 calc R . .
C40 C 0.1125(3) 0.4959(2) 0.7918(3) 0.0954(13) Uani 1 1 d . . .
H40A H 0.1608 0.4680 0.7727 0.115 Uiso 1 1 calc R . .
C41 C 0.1884(2) 0.59056(11) 0.57909(19) 0.0448(6) Uani 1 1 d . . .
C42 C 0.0936(2) 0.56810(11) 0.5493(2) 0.0480(6) Uani 1 1 d . . .
H42A H 0.0545 0.5455 0.5919 0.058 Uiso 1 1 calc R . .
C43 C 0.0561(2) 0.57868(13) 0.4570(2) 0.0606(8) Uani 1 1 d . . .
H43A H -0.0079 0.5631 0.4379 0.073 Uiso 1 1 calc R . .
C44 C 0.1123(3) 0.61179(15) 0.3937(2) 0.0735(9) Uani 1 1 d . . .
H44A H 0.0864 0.6189 0.3317 0.088 Uiso 1 1 calc R . .
C45 C 0.2060(3) 0.63434(16) 0.4211(3) 0.0833(11) Uani 1 1 d . . .
H45A H 0.2446 0.6565 0.3776 0.100 Uiso 1 1 calc R . .
C46 C 0.2440(3) 0.62431(14) 0.5137(2) 0.0697(9) Uani 1 1 d . . .
H46A H 0.3077 0.6404 0.5323 0.084 Uiso 1 1 calc R . .
F1 F 1.0093(4) 0.7491(4) 0.7434(3) 0.158(2) Uani 0.75 1 d P A 1
F2 F 0.8925(5) 0.8250(2) 0.7123(4) 0.178(2) Uani 0.75 1 d P A 1
F3 F 0.8611(4) 0.7503(3) 0.6672(4) 0.183(2) Uani 0.75 1 d P A 1
F4 F 0.8472(4) 0.7523(4) 0.8105(4) 0.205(3) Uani 0.75 1 d P A 1
F1A F 0.9161(7) 0.7921(3) 0.8475(5) 0.152(3) Uani 0.50 1 d P A 2
F2A F 0.9925(11) 0.7996(9) 0.7335(13) 0.156(7) Uani 0.25 1 d P A 2
F3A F 0.917(2) 0.7146(7) 0.754(3) 0.310(17) Uani 0.25 1 d P A 2

loop_
_atom_site_aniso_label
_atom_site_aniso_U_11
_atom_site_aniso_U_22
_atom_site_aniso_U_33
_atom_site_aniso_U_23
_atom_site_aniso_U_13
_atom_site_aniso_U_12
Cu1 0.03813(18) 0.04411(18) 0.0511(2) -0.00704(14) 0.00010(13) -0.00728(13)
B1 0.086(4) 0.119(5) 0.124(5) -0.039(4) 0.044(4) -0.041(4)
P1 0.0343(3) 0.0403(3) 0.0399(3) -0.0060(3) 0.0020(3) -0.0026(3)
P2 0.0373(3) 0.0449(4) 0.0477(4) -0.0010(3) -0.0052(3) -0.0069(3)
N1 0.0416(12) 0.0514(13) 0.0628(14) -0.0136(11) 0.0040(11) 0.0005(10)
N2 0.0500(13) 0.0587(15) 0.0483(13) 0.0037(11) -0.0037(10) -0.0075(11)
C1 0.0475(17) 0.067(2) 0.098(3) -0.0253(18) -0.0043(17) 0.0070(15)
C2 0.062(2) 0.072(2) 0.131(3) -0.028(2) -0.003(2) 0.0212(18)
C3 0.081(3) 0.061(2) 0.146(4) -0.039(2) 0.003(2) 0.0181(19)
C4 0.062(2) 0.062(2) 0.110(3) -0.0393(19) 0.0044(19) -0.0009(16)
C5 0.0452(15) 0.0521(16) 0.0535(16) -0.0152(13) 0.0101(12) -0.0052(12)
C6 0.0466(15) 0.0538(16) 0.0449(15) -0.0102(12) 0.0030(12) -0.0087(12)
C7 0.073(2) 0.091(2) 0.0484(17) -0.0232(17) 0.0023(16) -0.0073(18)
C8 0.086(3) 0.106(3) 0.0512(18) -0.0137(19) -0.0194(18) -0.014(2)
C9 0.0596(19) 0.093(2) 0.0589(19) -0.0001(18) -0.0202(16) -0.0032(18)
C10 0.0485(16) 0.0648(19) 0.0534(17) -0.0030(14) -0.0043(13) -0.0025(14)
C11 0.0404(14) 0.0419(13) 0.0411(13) -0.0025(11) -0.0013(11) -0.0082(11)
C12 0.0384(13) 0.0463(14) 0.0440(14) -0.0008(11) 0.0025(11) 0.0026(11)
C13 0.076(2) 0.0470(16) 0.0577(17) 0.0025(14) -0.0089(15) -0.0112(15)
C14 0.100(3) 0.0527(19) 0.082(2) 0.0105(17) -0.006(2) -0.0179(18)
C15 0.095(3) 0.071(2) 0.081(3) 0.026(2) 0.006(2) 0.005(2)
C16 0.101(3) 0.106(3) 0.071(2) 0.036(2) -0.024(2) -0.008(2)
C17 0.072(2) 0.085(2) 0.066(2) 0.0137(18) -0.0219(17) -0.0175(18)
C18 0.0393(13) 0.0438(14) 0.0395(13) -0.0079(11) -0.0002(10) 0.0012(11)
C19 0.0484(16) 0.0506(16) 0.0684(19) -0.0045(14) 0.0118(14) 0.0002(13)
C20 0.0485(17) 0.078(2) 0.077(2) -0.0090(18) 0.0177(15) 0.0090(16)
C21 0.064(2) 0.070(2) 0.069(2) -0.0138(17) 0.0050(16) 0.0253(17)
C22 0.079(2) 0.0462(17) 0.075(2) -0.0070(15) 0.0033(18) 0.0105(16)
C23 0.0560(17) 0.0465(16) 0.0569(17) -0.0038(13) 0.0058(13) -0.0011(13)
C24 0.0628(19) 0.080(2) 0.0513(18) 0.0003(16) -0.0007(14) -0.0080(16)
C25 0.073(2) 0.116(3) 0.0477(18) 0.013(2) -0.0029(16) -0.006(2)
C26 0.090(3) 0.105(3) 0.068(2) 0.039(2) -0.005(2) -0.010(2)
C27 0.083(2) 0.073(2) 0.071(2) 0.0234(18) -0.0096(18) -0.0138(18)
C28 0.0470(16) 0.0559(17) 0.0565(17) 0.0146(14) -0.0105(13) -0.0100(13)
C29 0.0500(15) 0.0386(14) 0.0619(17) 0.0061(13) -0.0093(13) -0.0123(12)
C30 0.0634(19) 0.0417(15) 0.083(2) 0.0133(15) -0.0179(16) -0.0063(14)
C31 0.073(2) 0.0405(16) 0.098(3) -0.0105(17) -0.0096(19) 0.0018(15)
C32 0.081(2) 0.0535(18) 0.078(2) -0.0169(17) -0.0058(18) 0.0018(17)
C33 0.0667(19) 0.0461(16) 0.0632(19) -0.0083(14) -0.0147(15) -0.0013(14)
C34 0.0459(15) 0.0384(14) 0.0554(16) 0.0002(12) -0.0092(12) -0.0102(11)
C35 0.0411(16) 0.094(2) 0.0492(16) -0.0024(16) -0.0075(13) -0.0197(16)
C36 0.055(2) 0.132(3) 0.085(3) -0.043(2) 0.0109(18) -0.021(2)
C37 0.059(3) 0.241(7) 0.098(3) -0.076(4) 0.018(2) -0.040(4)
C38 0.075(3) 0.314(11) 0.083(3) 0.004(5) 0.009(3) -0.089(5)
C39 0.084(3) 0.216(7) 0.136(5) 0.082(5) -0.012(3) -0.074(4)
C40 0.064(2) 0.117(3) 0.105(3) 0.044(3) -0.010(2) -0.038(2)
C41 0.0412(14) 0.0412(14) 0.0521(15) 0.0001(12) -0.0036(12) -0.0002(11)
C42 0.0483(15) 0.0413(14) 0.0545(16) -0.0029(12) -0.0060(13) -0.0001(12)
C43 0.0620(18) 0.0533(17) 0.0664(19) -0.0057(15) -0.0214(16) 0.0091(15)
C44 0.092(3) 0.070(2) 0.059(2) 0.0055(17) -0.0197(18) 0.0148(19)
C45 0.094(3) 0.088(3) 0.068(2) 0.0303(19) -0.001(2) -0.007(2)
C46 0.0611(19) 0.076(2) 0.071(2) 0.0205(17) -0.0088(16) -0.0147(16)
F1 0.073(3) 0.294(7) 0.107(3) 0.036(4) 0.009(2) 0.059(4)
F2 0.204(6) 0.133(4) 0.195(5) 0.026(4) -0.039(4) -0.011(4)
F3 0.097(3) 0.253(6) 0.201(5) -0.063(5) -0.003(3) -0.079(4)
F4 0.116(4) 0.328(10) 0.172(5) 0.032(6) 0.057(4) -0.007(5)
F1A 0.200(8) 0.113(5) 0.144(6) 0.005(4) 0.047(5) 0.024(5)
F2A 0.081(9) 0.209(15) 0.179(14) -0.110(13) -0.004(9) -0.080(10)
F3A 0.25(3) 0.109(11) 0.57(5) -0.185(19) -0.19(3) 0.051(13)

loop_
_atom_type_symbol
_atom_type_description
_atom_type_scat_dispersion_real
_atom_type_scat_dispersion_imag
_atom_type_scat_source
C C 0.0033 0.0016 'International Tables Vol C Tables 4.2.6.8 and 6.1.1.4'
H H 0.0000 0.0000 'International Tables Vol C Tables 4.2.6.8 and 6.1.1.4'
B B 0.0013 0.0007 'International Tables Vol C Tables 4.2.6.8 and 6.1.1.4'
Cu Cu 0.3201 1.2651 'International Tables Vol C Tables 4.2.6.8 and 6.1.1.4'
F F 0.0171 0.0103 'International Tables Vol C Tables 4.2.6.8 and 6.1.1.4'
N N 0.0061 0.0033 'International Tables Vol C Tables 4.2.6.8 and 6.1.1.4'
P P 0.1023 0.0942 'International Tables Vol C Tables 4.2.6.8 and 6.1.1.4'

loop_
_geom_angle_atom_site_label_1
_geom_angle_atom_site_label_2
_geom_angle_atom_site_label_3
_geom_angle
N1 Cu1 N2 106.50(9)
N1 Cu1 P2 123.76(6)
N2 Cu1 P2 86.26(6)
N1 Cu1 P1 89.83(6)
N2 Cu1 P1 113.40(6)
P2 Cu1 P1 135.54(3)
F2A B1 F4 142.6(10)
F2A B1 F2 67.9(12)
F4 B1 F2 117.2(7)
F2A B1 F3A 117.6(16)
F4 B1 F3A 68.2(16)
F2 B1 F3A 164.6(14)
F2A B1 F3 119.1(9)
F4 B1 F3 98.3(6)
F2 B1 F3 89.6(7)
F3A B1 F3 75.1(11)
F2A B1 F1 53.7(10)
F4 B1 F1 116.9(7)
F2 B1 F1 120.1(6)
F3A B1 F1 63.9(12)
F3 B1 F1 106.3(5)
F2A B1 F1A 85.0(8)
F4 B1 F1A 58.4(4)
F2 B1 F1A 92.3(5)
F3A B1 F1A 102.4(16)
F3 B1 F1A 154.4(6)
F1 B1 F1A 94.8(6)
C18 P1 C12 103.57(11)
C18 P1 C11 102.78(11)
C12 P1 C11 103.36(11)
C18 P1 Cu1 123.33(8)
C12 P1 Cu1 121.08(8)
C11 P1 Cu1 99.08(8)
C41 P2 C35 102.65(12)
C41 P2 C34 104.54(12)
C35 P2 C34 104.17(14)
C41 P2 Cu1 125.98(9)
C35 P2 Cu1 119.80(10)
C34 P2 Cu1 96.24(8)
C1 N1 C5 117.4(2)
C1 N1 Cu1 116.51(19)
C5 N1 Cu1 124.95(18)
C24 N2 C28 118.3(3)
C24 N2 Cu1 116.3(2)
C28 N2 Cu1 124.98(18)
N1 C1 C2 124.5(3)
N1 C1 H1A 117.8
C2 C1 H1A 117.8
C1 C2 C3 117.8(3)
C1 C2 H2A 121.1
C3 C2 H2A 121.1
C4 C3 C2 119.4(3)
C4 C3 H3A 120.3
C2 C3 H3A 120.3
C3 C4 C5 120.4(3)
C3 C4 H4A 119.8
C5 C4 H4A 119.8
N1 C5 C4 120.5(3)
N1 C5 C6 120.4(2)
C4 C5 C6 119.1(3)
C7 C6 C11 118.4(3)
C7 C6 C5 117.0(3)
C11 C6 C5 124.5(2)
C8 C7 C6 121.7(3)
C8 C7 H7A 119.2
C6 C7 H7A 119.2
C9 C8 C7 120.1(3)
C9 C8 H8A 120.0
C7 C8 H8A 120.0
C8 C9 C10 119.4(3)
C8 C9 H9A 120.3
C10 C9 H9A 120.3
C9 C10 C11 122.3(3)
C9 C10 H10A 118.9
C11 C10 H10A 118.9
C10 C11 C6 118.2(2)
C10 C11 P1 121.3(2)
C6 C11 P1 120.49(19)
C13 C12 C17 117.8(3)
C13 C12 P1 122.7(2)
C17 C12 P1 119.3(2)
C12 C13 C14 120.8(3)
C12 C13 H13A 119.6
C14 C13 H13A 119.6
C15 C14 C13 120.4(3)
C15 C14 H14A 119.8
C13 C14 H14A 119.8
C14 C15 C16 120.2(3)
C14 C15 H15A 119.9
C16 C15 H15A 119.9
C15 C16 C17 119.9(3)
C15 C16 H16A 120.1
C17 C16 H16A 120.1
C12 C17 C16 121.0(3)
C12 C17 H17A 119.5
C16 C17 H17A 119.5
C19 C18 C23 118.4(2)
C19 C18 P1 123.5(2)
C23 C18 P1 117.94(19)
C20 C19 C18 120.7(3)
C20 C19 H19A 119.7
C18 C19 H19A 119.7
C21 C20 C19 120.1(3)
C21 C20 H20A 120.0
C19 C20 H20A 120.0
C22 C21 C20 120.3(3)
C22 C21 H21A 119.9
C20 C21 H21A 119.9
C21 C22 C23 120.0(3)
C21 C22 H22A 120.0
C23 C22 H22A 120.0
C18 C23 C22 120.5(3)
C18 C23 H23A 119.7
C22 C23 H23A 119.7
N2 C24 C25 123.2(3)
N2 C24 H24A 118.4
C25 C24 H24A 118.4
C26 C25 C24 118.6(3)
C26 C25 H25A 120.7
C24 C25 H25A 120.7
C25 C26 C27 119.0(3)
C25 C26 H26A 120.5
C27 C26 H26A 120.5
C26 C27 C28 120.1(3)
C26 C27 H27A 119.9
C28 C27 H27A 119.9
N2 C28 C27 120.8(3)
N2 C28 C29 118.9(2)
C27 C28 C29 120.3(3)
C30 C29 C34 118.0(3)
C30 C29 C28 118.2(3)
C34 C29 C28 123.8(3)
C31 C30 C29 122.2(3)
C31 C30 H30A 118.9
C29 C30 H30A 118.9
C32 C31 C30 119.5(3)
C32 C31 H31A 120.2
C30 C31 H31A 120.2
C31 C32 C33 120.0(3)
C31 C32 H32A 120.0
C33 C32 H32A 120.0
C32 C33 C34 121.9(3)
C32 C33 H33A 119.1
C34 C33 H33A 119.1
C33 C34 C29 118.4(3)
C33 C34 P2 120.4(2)
C29 C34 P2 121.0(2)
C36 C35 C40 119.2(3)
C36 C35 P2 117.7(3)
C40 C35 P2 123.1(3)
C35 C36 C37 119.7(5)
C35 C36 H36A 120.1
C37 C36 H36A 120.1
C38 C37 C36 119.5(6)
C38 C37 H37A 120.2
C36 C37 H37A 120.2
C39 C38 C37 121.0(5)
C39 C38 H38A 119.5
C37 C38 H38A 119.5
C38 C39 C40 119.9(6)
C38 C39 H39A 120.1
C40 C39 H39A 120.1
C35 C40 C39 120.7(5)
C35 C40 H40A 119.7
C39 C40 H40A 119.7
C42 C41 C46 117.9(3)
C42 C41 P2 123.3(2)
C46 C41 P2 118.8(2)
C41 C42 C43 120.8(3)
C41 C42 H42A 119.6
C43 C42 H42A 119.6
C44 C43 C42 120.3(3)
C44 C43 H43A 119.8
C42 C43 H43A 119.8
C45 C44 C43 120.0(3)
C45 C44 H44A 120.0
C43 C44 H44A 120.0
C44 C45 C46 120.1(3)
C44 C45 H45A 120.0
C46 C45 H45A 120.0
C45 C46 C41 120.8(3)
C45 C46 H46A 119.6
C41 C46 H46A 119.6

loop_
_geom_bond_atom_site_label_1
_geom_bond_atom_site_label_2
_geom_bond_distance
Cu1 N1 2.074(2)
Cu1 N2 2.141(2)
Cu1 P2 2.2350(7)
Cu1 P1 2.2406(7)
B1 F2A 1.246(12)
B1 F4 1.290(7)
B1 F2 1.322(8)
B1 F3A 1.326(19)
B1 F3 1.332(7)
B1 F1 1.375(8)
B1 F1A 1.493(9)
P1 C18 1.818(2)
P1 C12 1.819(3)
P1 C11 1.833(2)
P2 C41 1.821(3)
P2 C35 1.829(3)
P2 C34 1.830(3)
N1 C1 1.344(4)
N1 C5 1.349(3)
N2 C24 1.343(4)
N2 C28 1.351(4)
C1 C2 1.361(4)
C1 H1A 0.9300
C2 C3 1.368(5)
C2 H2A 0.9300
C3 C4 1.364(5)
C3 H3A 0.9300
C4 C5 1.384(4)
C4 H4A 0.9300
C5 C6 1.492(4)
C6 C7 1.392(4)
C6 C11 1.406(3)
C7 C8 1.375(5)
C7 H7A 0.9300
C8 C9 1.363(5)
C8 H8A 0.9300
C9 C10 1.373(4)
C9 H9A 0.9300
C10 C11 1.390(4)
C10 H10A 0.9300
C12 C13 1.373(4)
C12 C17 1.382(4)
C13 C14 1.386(4)
C13 H13A 0.9300
C14 C15 1.354(5)
C14 H14A 0.9300
C15 C16 1.358(5)
C15 H15A 0.9300
C16 C17 1.386(5)
C16 H16A 0.9300
C17 H17A 0.9300
C18 C19 1.381(4)
C18 C23 1.383(4)
C19 C20 1.379(4)
C19 H19A 0.9300
C20 C21 1.368(5)
C20 H20A 0.9300
C21 C22 1.362(5)
C21 H21A 0.9300
C22 C23 1.386(4)
C22 H22A 0.9300
C23 H23A 0.9300
C24 C25 1.377(4)
C24 H24A 0.9300
C25 C26 1.370(5)
C25 H25A 0.9300
C26 C27 1.378(5)
C26 H26A 0.9300
C27 C28 1.386(4)
C27 H27A 0.9300
C28 C29 1.486(4)
C29 C30 1.402(4)
C29 C34 1.412(4)
C30 C31 1.372(4)
C30 H30A 0.9300
C31 C32 1.367(5)
C31 H31A 0.9300
C32 C33 1.378(4)
C32 H32A 0.9300
C33 C34 1.391(4)
C33 H33A 0.9300
C35 C36 1.375(5)
C35 C40 1.380(5)
C36 C37 1.404(6)
C36 H36A 0.9300
C37 C38 1.369(9)
C37 H37A 0.9300
C38 C39 1.351(9)
C38 H38A 0.9300
C39 C40 1.383(6)
C39 H39A 0.9300
C40 H40A 0.9300
C41 C42 1.379(4)
C41 C46 1.387(4)
C42 C43 1.381(4)
C42 H42A 0.9300
C43 C44 1.364(5)
C43 H43A 0.9300
C44 C45 1.359(5)
C44 H44A 0.9300
C45 C46 1.384(5)
C45 H45A 0.9300
C46 H46A 0.9300

loop_
_geom_torsion_atom_site_label_1
_geom_torsion_atom_site_label_2
_geom_torsion_atom_site_label_3
_geom_torsion_atom_site_label_4
_geom_torsion
N1 Cu1 P1 C18 166.79(12)
N2 Cu1 P1 C18 58.84(12)
P2 Cu1 P1 C18 -50.99(11)
N1 Cu1 P1 C12 -56.80(12)
N2 Cu1 P1 C12 -164.75(12)
P2 Cu1 P1 C12 85.41(10)
N1 Cu1 P1 C11 54.88(11)
N2 Cu1 P1 C11 -53.07(11)
P2 Cu1 P1 C11 -162.90(9)
N1 Cu1 P2 C41 79.42(14)
N2 Cu1 P2 C41 -173.20(12)
P1 Cu1 P2 C41 -53.11(12)
N1 Cu1 P2 C35 -57.26(16)
N2 Cu1 P2 C35 50.12(15)
P1 Cu1 P2 C35 170.21(13)
N1 Cu1 P2 C34 -167.53(12)
N2 Cu1 P2 C34 -60.15(11)
P1 Cu1 P2 C34 59.94(10)
N2 Cu1 N1 C1 -113.3(2)
P2 Cu1 N1 C1 -16.6(3)
P1 Cu1 N1 C1 132.3(2)
N2 Cu1 N1 C5 79.1(2)
P2 Cu1 N1 C5 175.77(19)
P1 Cu1 N1 C5 -35.3(2)
N1 Cu1 N2 C24 -6.3(2)
P2 Cu1 N2 C24 -130.4(2)
P1 Cu1 N2 C24 90.9(2)
N1 Cu1 N2 C28 166.7(2)
P2 Cu1 N2 C28 42.5(2)
P1 Cu1 N2 C28 -96.2(2)
C5 N1 C1 C2 -0.4(5)
Cu1 N1 C1 C2 -168.9(3)
N1 C1 C2 C3 0.6(6)
C1 C2 C3 C4 -0.5(7)
C2 C3 C4 C5 0.0(6)
C1 N1 C5 C4 -0.1(4)
Cu1 N1 C5 C4 167.4(2)
C1 N1 C5 C6 179.1(3)
Cu1 N1 C5 C6 -13.3(4)
C3 C4 C5 N1 0.2(5)
C3 C4 C5 C6 -179.0(3)
N1 C5 C6 C7 -137.2(3)
C4 C5 C6 C7 42.0(4)
N1 C5 C6 C11 45.4(4)
C4 C5 C6 C11 -135.4(3)
C11 C6 C7 C8 0.7(5)
C5 C6 C7 C8 -176.9(3)
C6 C7 C8 C9 1.0(6)
C7 C8 C9 C10 -2.0(5)
C8 C9 C10 C11 1.3(5)
C9 C10 C11 C6 0.3(4)
C9 C10 C11 P1 -177.8(2)
C7 C6 C11 C10 -1.3(4)
C5 C6 C11 C10 176.1(3)
C7 C6 C11 P1 176.9(2)
C5 C6 C11 P1 -5.7(4)
C18 P1 C11 C10 3.7(2)
C12 P1 C11 C10 -103.8(2)
Cu1 P1 C11 C10 131.1(2)
C18 P1 C11 C6 -174.4(2)
C12 P1 C11 C6 78.1(2)
Cu1 P1 C11 C6 -47.1(2)
C18 P1 C12 C13 -86.4(2)
C11 P1 C12 C13 20.5(3)
Cu1 P1 C12 C13 129.9(2)
C18 P1 C12 C17 88.3(2)
C11 P1 C12 C17 -164.8(2)
Cu1 P1 C12 C17 -55.3(3)
C17 C12 C13 C14 -0.2(5)
P1 C12 C13 C14 174.6(3)
C12 C13 C14 C15 0.2(5)
C13 C14 C15 C16 -0.4(6)
C14 C15 C16 C17 0.5(6)
C13 C12 C17 C16 0.4(5)
P1 C12 C17 C16 -174.6(3)
C15 C16 C17 C12 -0.6(6)
C12 P1 C18 C19 28.4(3)
C11 P1 C18 C19 -79.0(2)
Cu1 P1 C18 C19 170.99(19)
C12 P1 C18 C23 -155.7(2)
C11 P1 C18 C23 96.9(2)
Cu1 P1 C18 C23 -13.1(3)
C23 C18 C19 C20 -2.3(4)
P1 C18 C19 C20 173.5(2)
C18 C19 C20 C21 0.9(5)
C19 C20 C21 C22 0.8(5)
C20 C21 C22 C23 -1.1(5)
C19 C18 C23 C22 2.1(4)
P1 C18 C23 C22 -174.0(2)
C21 C22 C23 C18 -0.4(5)
C28 N2 C24 C25 0.2(4)
Cu1 N2 C24 C25 173.6(3)
N2 C24 C25 C26 0.1(5)
C24 C25 C26 C27 0.1(6)
C25 C26 C27 C28 -0.5(6)
C24 N2 C28 C27 -0.6(4)
Cu1 N2 C28 C27 -173.4(2)
C24 N2 C28 C29 -179.1(3)
Cu1 N2 C28 C29 8.1(3)
C26 C27 C28 N2 0.8(5)
C26 C27 C28 C29 179.3(3)
N2 C28 C29 C30 137.2(3)
C27 C28 C29 C30 -41.4(4)
N2 C28 C29 C34 -41.9(4)
C27 C28 C29 C34 139.5(3)
C34 C29 C30 C31 2.7(4)
C28 C29 C30 C31 -176.5(3)
C29 C30 C31 C32 -1.2(5)
C30 C31 C32 C33 -0.9(5)
C31 C32 C33 C34 1.5(5)
C32 C33 C34 C29 0.0(4)
C32 C33 C34 P2 175.4(2)
C30 C29 C34 C33 -2.0(4)
C28 C29 C34 C33 177.1(2)
C30 C29 C34 P2 -177.3(2)
C28 C29 C34 P2 1.8(4)
C41 P2 C34 C33 9.1(2)
C35 P2 C34 C33 116.5(2)
Cu1 P2 C34 C33 -120.6(2)
C41 P2 C34 C29 -175.7(2)
C35 P2 C34 C29 -68.3(2)
Cu1 P2 C34 C29 54.6(2)
C41 P2 C35 C36 -75.3(3)
C34 P2 C35 C36 175.9(2)
Cu1 P2 C35 C36 70.0(3)
C41 P2 C35 C40 102.7(3)
C34 P2 C35 C40 -6.1(3)
Cu1 P2 C35 C40 -112.0(3)
C40 C35 C36 C37 1.0(5)
P2 C35 C36 C37 179.0(3)
C35 C36 C37 C38 -0.7(7)
C36 C37 C38 C39 0.6(8)
C37 C38 C39 C40 -0.8(9)
C36 C35 C40 C39 -1.2(6)
P2 C35 C40 C39 -179.2(3)
C38 C39 C40 C35 1.1(7)
C35 P2 C41 C42 -16.9(3)
C34 P2 C41 C42 91.6(2)
Cu1 P2 C41 C42 -159.30(18)
C35 P2 C41 C46 162.7(3)
C34 P2 C41 C46 -88.8(2)
Cu1 P2 C41 C46 20.3(3)
C46 C41 C42 C43 0.4(4)
P2 C41 C42 C43 -179.9(2)
C41 C42 C43 C44 -0.2(4)
C42 C43 C44 C45 0.3(5)
C43 C44 C45 C46 -0.7(6)
C44 C45 C46 C41 1.0(6)
C42 C41 C46 C45 -0.8(5)
P2 C41 C46 C45 179.5(3)
